data_4327047
loop_
_publ_author_name
'Yoshiaki Shuku'
'Rie Suizu'
'Kunio Awaga'

_publ_contact_author_address
;Research Centre for Material Science
Nagoya University
Furo-cho
Chikusa
Nagoya
Japan
464-8602
;
_publ_contact_author_email awaga@mbox.chem.nagoya-u.ac.jp
_publ_contact_author_fax (+81)52-789-2484
_publ_contact_author_name 'Professor Kunio Awaga'
_publ_contact_author_phone (+81)52-789-2487
_publ_section_title
;
 Monovalent and Mixed-Valent Potassium Salts of
 [1,2,5]Thiadiazolo[3,4-f][1,10]phenanthroline 1,1-Dioxide: A Radical
 Anion for Multidimensional Network Structures
;
_journal_name_full 'Inorganic Chemistry'
_journal_page_first 11859
_journal_page_last 11861
_journal_paper_doi 10.1021/ic201966t
_journal_volume 50
_journal_year 2011
_chemical_formula_moiety 'C12 H6 K N4 O2 S '
_chemical_formula_sum 'C12 H6 K N4 O2 S'
_chemical_formula_weight 309.36
_space_group_IT_number 11
_symmetry_cell_setting monoclinic
_symmetry_Int_Tables_number 11
_symmetry_space_group_name_Hall '-P 2yb'
_symmetry_space_group_name_H-M 'P 1 21/m 1'
_cell_angle_alpha 90.0000
_cell_angle_beta 108.64(5)
_cell_angle_gamma 90.0000
_cell_formula_units_Z 2
_cell_length_a 9.55(3)
_cell_length_b 6.606(19)
_cell_length_c 9.78(3)
_cell_measurement_reflns_used 1898
_cell_measurement_temperature 173.1
_cell_measurement_theta_max 27.4
_cell_measurement_theta_min 3.1
_cell_volume 585(3)
_computing_cell_refinement CrystalClear
_computing_data_collection CrystalClear
_computing_data_reduction CrystalStructure
_computing_publication_material 'CrystalStructure 3.8'
_computing_structure_refinement SHELXL
_computing_structure_solution SIR92
_diffrn_detector_area_resol_mean 7.31
_diffrn_measured_fraction_theta_full 0.977
_diffrn_measured_fraction_theta_max 0.977
_diffrn_measurement_device_type 'Rigaku Saturn'
_diffrn_measurement_method \w
_diffrn_radiation_type 'Mo K\a'
_diffrn_radiation_wavelength 0.71070
_diffrn_reflns_av_R_equivalents 0.065
_diffrn_reflns_limit_h_max 12
_diffrn_reflns_limit_h_min -12
_diffrn_reflns_limit_k_max 7
_diffrn_reflns_limit_k_min -8
_diffrn_reflns_limit_l_max 10
_diffrn_reflns_limit_l_min -12
_diffrn_reflns_number 4507
_diffrn_reflns_theta_full 27.52
_diffrn_reflns_theta_max 27.52
_exptl_absorpt_coefficient_mu 0.639
_exptl_absorpt_correction_T_max 0.969
_exptl_absorpt_correction_T_min 0.705
_exptl_absorpt_correction_type multi-scan
_exptl_absorpt_process_details 'Jacobson, R. (1998) Private communication'
_exptl_crystal_colour black
_exptl_crystal_density_diffrn 1.757
_exptl_crystal_description prism
_exptl_crystal_F_000 314.00
_exptl_crystal_size_max 0.15
_exptl_crystal_size_mid 0.10
_exptl_crystal_size_min 0.05
_refine_diff_density_max 0.48
_refine_diff_density_min -0.90
_refine_ls_extinction_method none
_refine_ls_goodness_of_fit_ref 1.117
_refine_ls_hydrogen_treatment refall
_refine_ls_number_parameters 119
_refine_ls_number_reflns 1436
_refine_ls_R_factor_gt 0.0605
_refine_ls_shift/su_max 0.0000
_refine_ls_structure_factor_coef Fsqd
_refine_ls_weighting_details 'w = 1/[\s^2^(Fo^2^)+(0.0826P)^2^+1.0310P] where P=(Fo^2^+2Fc^2^)/3'
_refine_ls_weighting_scheme calc
_refine_ls_wR_factor_ref 0.1911
_reflns_number_gt 1025
_reflns_number_total 1436
_reflns_threshold_expression F^2^>2.0\s(F^2^)
_cod_data_source_file ic201966t_si_002_3.cif
_cod_data_source_block '__KtdapO2'
_cod_original_formula_sum 'C12 H6 K N4 O2 S '
_cod_database_code 4327047

loop_
_symmetry_equiv_pos_site_id
_symmetry_equiv_pos_as_xyz
1 +X,+Y,+Z
2 -X,1/2+Y,-Z
3 -X,-Y,-Z
4 +X,1/2-Y,+Z

loop_
_atom_site_label
_atom_site_type_symbol
_atom_site_fract_x
_atom_site_fract_y
_atom_site_fract_z
_atom_site_U_iso_or_equiv
_atom_site_adp_type
_atom_site_occupancy
_atom_site_symmetry_multiplicity
_atom_site_calc_flag
_atom_site_refinement_flags
K(1) K -0.36058(12) 0.2500 0.62856(12) 0.0338(4) Uani 1.00 2 d S
S(1) S 0.45256(13) 0.2500 1.27757(13) 0.0268(4) Uani 1.00 2 d S
O(1) O 0.5312(2) 0.4308(5) 1.3414(2) 0.0341(7) Uani 1.00 1 d .
N(1) N -0.1958(4) 0.2500 0.9237(5) 0.0233(9) Uani 1.00 2 d S
N(2) N 0.2858(5) 0.2500 1.2940(4) 0.0289(11) Uani 1.00 2 d S
N(3) N 0.4150(5) 0.2500 1.1027(5) 0.0307(11) Uani 1.00 2 d S
N(4) N -0.0561(5) 0.2500 0.7197(4) 0.0270(10) Uani 1.00 2 d S
C(1) C -0.0464(5) 0.2500 0.9691(5) 0.0214(10) Uani 1.00 2 d S
C(2) C -0.2629(6) 0.2500 1.0253(6) 0.0326(14) Uani 1.00 2 d S
C(3) C -0.1886(6) 0.2500 1.1711(6) 0.0331(14) Uani 1.00 2 d S
C(4) C -0.0378(6) 0.2500 1.2188(5) 0.0301(13) Uani 1.00 2 d S
C(5) C 0.0364(5) 0.2500 1.1160(5) 0.0199(10) Uani 1.00 2 d S
C(6) C 0.1949(5) 0.2500 1.1576(5) 0.0211(10) Uani 1.00 2 d S
C(7) C 0.2672(5) 0.2500 1.0497(5) 0.0245(11) Uani 1.00 2 d S
C(8) C 0.1847(5) 0.2500 0.8999(5) 0.0245(11) Uani 1.00 2 d S
C(9) C 0.2506(6) 0.2500 0.7931(6) 0.0395(17) Uani 1.00 2 d S
C(10) C 0.1636(7) 0.2500 0.6502(6) 0.047(2) Uani 1.00 2 d S
C(11) C 0.0113(7) 0.2500 0.6215(6) 0.0380(15) Uani 1.00 2 d S
C(12) C 0.0285(5) 0.2500 0.8589(5) 0.0225(11) Uani 1.00 2 d S
H(1) H -0.3678 0.2500 0.9946 0.039 Uiso 1.00 2 c R
H(2) H -0.2419 0.2500 1.2383 0.040 Uiso 1.00 2 c R
H(3) H 0.0156 0.2500 1.3191 0.036 Uiso 1.00 2 c R
H(4) H 0.3552 0.2500 0.8179 0.047 Uiso 1.00 2 c R
H(5) H 0.2059 0.2500 0.5745 0.057 Uiso 1.00 2 c R
H(6) H -0.0489 0.2500 0.5231 0.046 Uiso 1.00 2 c R

loop_
_atom_site_aniso_label
_atom_site_aniso_U_11
_atom_site_aniso_U_22
_atom_site_aniso_U_33
_atom_site_aniso_U_12
_atom_site_aniso_U_13
_atom_site_aniso_U_23
K(1) 0.0205(6) 0.0583(9) 0.0186(5) 0.0000 0.0007(4) 0.0000
S(1) 0.0142(5) 0.0510(9) 0.0150(6) 0.0000 0.0043(4) 0.0000
O(1) 0.0217(12) 0.053(2) 0.0251(13) -0.0100(13) 0.0041(10) -0.0065(13)
N(1) 0.0162(19) 0.035(2) 0.0198(19) 0.0000 0.0076(15) 0.0000
N(2) 0.0152(19) 0.058(3) 0.0147(19) 0.0000 0.0063(15) 0.0000
N(3) 0.016(2) 0.059(3) 0.018(2) 0.0000 0.0072(16) 0.0000
N(4) 0.022(2) 0.045(3) 0.0143(19) 0.0000 0.0066(16) 0.0000
C(1) 0.018(2) 0.033(3) 0.014(2) 0.0000 0.0068(18) 0.0000
C(2) 0.016(2) 0.056(4) 0.027(2) 0.0000 0.007(2) 0.0000
C(3) 0.022(2) 0.059(4) 0.024(2) 0.0000 0.016(2) 0.0000
C(4) 0.019(2) 0.057(4) 0.015(2) 0.0000 0.0070(19) 0.0000
C(5) 0.015(2) 0.028(2) 0.018(2) 0.0000 0.0071(18) 0.0000
C(6) 0.017(2) 0.031(2) 0.015(2) 0.0000 0.0053(17) 0.0000
C(7) 0.016(2) 0.042(3) 0.017(2) 0.0000 0.0072(18) 0.0000
C(8) 0.017(2) 0.040(3) 0.017(2) 0.0000 0.0070(18) 0.0000
C(9) 0.019(2) 0.079(5) 0.022(2) 0.0000 0.009(2) 0.0000
C(10) 0.032(3) 0.096(6) 0.018(2) 0.0000 0.014(2) 0.0000
C(11) 0.030(2) 0.069(4) 0.013(2) 0.0000 0.004(2) 0.0000
C(12) 0.018(2) 0.034(3) 0.015(2) 0.0000 0.0052(18) 0.0000

loop_
_atom_type_symbol
_atom_type_description
_atom_type_scat_dispersion_real
_atom_type_scat_dispersion_imag
_atom_type_scat_source
C C 0.003 0.002
;
International Tables for Crystallography
(1992, Vol. C, Tables 4.2.6.8 and 6.1.1.4)
;
H H 0.000 0.000
;
International Tables for Crystallography
(1992, Vol. C, Table 6.1.1.4)
;
N N 0.006 0.003
;
International Tables for Crystallography
(1992, Vol. C, Tables 4.2.6.8 and 6.1.1.4)
;
O O 0.011 0.006
;
International Tables for Crystallography
(1992, Vol. C, Tables 4.2.6.8 and 6.1.1.4)
;
S S 0.125 0.123
;
International Tables for Crystallography
(1992, Vol. C, Tables 4.2.6.8 and 6.1.1.4)
;
K K 0.200 0.250
;
International Tables for Crystallography
(1992, Vol. C, Tables 4.2.6.8 and 6.1.1.4)
;

loop_
_geom_angle_atom_site_label_1
_geom_angle_atom_site_label_2
_geom_angle_atom_site_label_3
_geom_angle
_geom_angle_publ_flag
_geom_angle_site_symmetry_1
_geom_angle_site_symmetry_3
S(1) K(1) O(1) 25.68(6) yes 1_454 1_454
S(1) K(1) O(1) 88.22(5) yes 1_454 2_547
S(1) K(1) O(1) 88.22(5) yes 1_454 3_567
S(1) K(1) O(1) 25.68(6) yes 1_454 4_454
S(1) K(1) N(1) 178.54(10) yes 1_454 .
S(1) K(1) N(4) 119.79(10) yes 1_454 .
O(1) K(1) O(1) 112.22(8) yes 1_454 2_547
O(1) K(1) O(1) 75.40(8) yes 1_454 3_567
O(1) K(1) O(1) 48.30(9) yes 1_454 4_454
O(1) K(1) N(1) 153.81(7) yes 1_454 .
O(1) K(1) N(4) 108.89(10) yes 1_454 .
O(1) K(1) O(1) 100.76(10) yes 2_547 3_567
O(1) K(1) O(1) 75.40(8) yes 2_547 4_454
O(1) K(1) N(1) 92.71(8) yes 2_547 .
O(1) K(1) N(4) 124.62(6) yes 2_547 .
O(1) K(1) O(1) 112.22(8) yes 3_567 4_454
O(1) K(1) N(1) 92.71(8) yes 3_567 .
O(1) K(1) N(4) 124.62(6) yes 3_567 .
O(1) K(1) N(1) 153.81(7) yes 4_454 .
O(1) K(1) N(4) 108.89(10) yes 4_454 .
N(1) K(1) N(4) 58.75(12) yes . .
K(1) S(1) O(1) 61.28(11) yes 1_656 .
K(1) S(1) O(1) 61.28(11) yes 1_656 4_555
K(1) S(1) N(2) 96.67(13) yes 1_656 .
K(1) S(1) N(3) 161.44(18) yes 1_656 .
O(1) S(1) O(1) 111.79(16) yes . 4_555
O(1) S(1) N(2) 110.05(14) yes . .
O(1) S(1) N(3) 111.32(15) yes . .
O(1) S(1) N(2) 110.05(14) yes 4_555 .
O(1) S(1) N(3) 111.32(15) yes 4_555 .
N(2) S(1) N(3) 101.9(2) yes . .
K(1) O(1) K(1) 104.60(9) yes 1_656 2_557
K(1) O(1) S(1) 93.04(14) yes 1_656 .
K(1) O(1) S(1) 116.03(14) yes 2_557 .
K(1) N(1) C(1) 121.5(3) yes . .
K(1) N(1) C(2) 121.1(2) yes . .
C(1) N(1) C(2) 117.4(4) yes . .
S(1) N(2) C(6) 104.0(3) yes . .
S(1) N(3) C(7) 104.9(4) yes . .
K(1) N(4) C(11) 118.4(3) yes . .
K(1) N(4) C(12) 124.0(3) yes . .
C(11) N(4) C(12) 117.6(4) yes . .
N(1) C(1) C(5) 121.8(5) yes . .
N(1) C(1) C(12) 118.0(4) yes . .
C(5) C(1) C(12) 120.2(4) yes . .
N(1) C(2) C(3) 123.8(5) yes . .
C(2) C(3) C(4) 119.5(5) yes . .
C(3) C(4) C(5) 118.4(4) yes . .
C(1) C(5) C(4) 119.0(4) yes . .
C(1) C(5) C(6) 119.3(4) yes . .
C(4) C(5) C(6) 121.7(4) yes . .
N(2) C(6) C(5) 124.8(5) yes . .
N(2) C(6) C(7) 114.9(4) yes . .
C(5) C(6) C(7) 120.2(3) yes . .
N(3) C(7) C(6) 114.3(4) yes . .
N(3) C(7) C(8) 124.5(5) yes . .
C(6) C(7) C(8) 121.2(4) yes . .
C(7) C(8) C(9) 122.8(4) yes . .
C(7) C(8) C(12) 118.5(4) yes . .
C(9) C(8) C(12) 118.7(4) yes . .
C(8) C(9) C(10) 119.6(5) yes . .
C(9) C(10) C(11) 117.2(6) yes . .
N(4) C(11) C(10) 125.2(4) yes . .
N(4) C(12) C(1) 117.8(4) yes . .
N(4) C(12) C(8) 121.7(5) yes . .
C(1) C(12) C(8) 120.5(3) yes . .
N(1) C(2) H(1) 118.1 no . .
C(3) C(2) H(1) 118.1 no . .
C(2) C(3) H(2) 120.2 no . .
C(4) C(3) H(2) 120.2 no . .
C(3) C(4) H(3) 120.8 no . .
C(5) C(4) H(3) 120.8 no . .
C(8) C(9) H(4) 120.2 no . .
C(10) C(9) H(4) 120.2 no . .
C(9) C(10) H(5) 121.4 no . .
C(11) C(10) H(5) 121.4 no . .
N(4) C(11) H(6) 117.4 no . .
C(10) C(11) H(6) 117.4 no . .

loop_
_geom_bond_atom_site_label_1
_geom_bond_atom_site_label_2
_geom_bond_distance
_geom_bond_publ_flag
_geom_bond_site_symmetry_2
K(1) S(1) 3.3235(15) yes 1_454
K(1) O(1) 2.919(2) yes 1_454
K(1) O(1) 2.738(3) yes 2_547
K(1) O(1) 2.738(3) yes 3_567
K(1) O(1) 2.919(2) yes 4_454
K(1) N(1) 2.811(4) yes .
K(1) N(4) 2.757(4) yes .
S(1) O(1) 1.442(3) yes .
S(1) O(1) 1.442(3) yes 4_555
S(1) N(2) 1.651(5) yes .
S(1) N(3) 1.631(4) yes .
N(1) C(1) 1.352(5) yes .
N(1) C(2) 1.343(8) yes .
N(2) C(6) 1.339(5) yes .
N(3) C(7) 1.340(6) yes .
N(4) C(11) 1.316(8) yes .
N(4) C(12) 1.342(5) yes .
C(1) C(5) 1.401(6) yes .
C(1) C(12) 1.472(7) yes .
C(2) C(3) 1.374(7) yes .
C(3) C(4) 1.365(7) yes .
C(4) C(5) 1.403(8) yes .
C(5) C(6) 1.437(6) yes .
C(6) C(7) 1.434(7) yes .
C(7) C(8) 1.424(6) yes .
C(8) C(9) 1.381(8) yes .
C(8) C(12) 1.416(6) yes .
C(9) C(10) 1.379(7) yes .
C(10) C(11) 1.391(9) yes .
C(2) H(1) 0.950 no .
C(3) H(2) 0.951 no .
C(4) H(3) 0.950 no .
C(9) H(4) 0.950 no .
C(10) H(5) 0.950 no .
C(11) H(6) 0.950 no .

loop_
_geom_contact_atom_site_label_1
_geom_contact_atom_site_label_2
_geom_contact_distance
_geom_contact_site_symmetry_2
O(1) O(1) 3.462(4) 3_668
O(1) C(9) 3.504(6) 2_657
O(1) C(10) 3.578(6) 2_657
N(3) C(2) 3.396(8) 1_655
C(2) N(3) 3.396(8) 1_455
C(9) O(1) 3.504(6) 2_647
C(9) O(1) 3.504(6) 3_667
C(10) O(1) 3.578(6) 2_647
C(10) O(1) 3.578(6) 3_667
S(1) H(2) 3.064 1_655
O(1) H(2) 2.923 1_655
O(1) H(4) 3.022 2_657
O(1) H(5) 3.180 2_657
N(2) H(5) 3.073 1_556
N(3) H(1) 2.612 1_655
N(3) H(2) 3.119 1_655
C(2) H(4) 3.563 1_455
C(3) H(6) 3.269 1_556
C(4) H(5) 3.512 1_556
C(4) H(6) 3.011 1_556
C(9) H(1) 3.547 1_655
C(10) H(3) 3.091 1_554
C(11) H(3) 2.970 1_554
H(1) N(3) 2.612 1_455
H(1) C(9) 3.547 1_455
H(1) H(4) 2.658 1_455
H(2) S(1) 3.064 1_455
H(2) O(1) 2.923 1_455
H(2) O(1) 2.923 4_455
H(2) N(3) 3.119 1_455
H(2) H(6) 2.806 1_556
H(3) C(10) 3.091 1_556
H(3) C(11) 2.970 1_556
H(3) H(5) 2.576 1_556
H(3) H(6) 2.268 1_556
H(4) O(1) 3.022 2_647
H(4) O(1) 3.022 3_667
H(4) C(2) 3.563 1_655
H(4) H(1) 2.658 1_655
H(5) O(1) 3.180 2_647
H(5) O(1) 3.180 3_667
H(5) N(2) 3.073 1_554
H(5) C(4) 3.512 1_554
H(5) H(3) 2.576 1_554
H(6) C(3) 3.269 1_554
H(6) C(4) 3.011 1_554
H(6) H(2) 2.806 1_554
H(6) H(3) 2.268 1_554
H(6) H(6) 3.501 2_546
H(6) H(6) 3.501 2_556

loop_
_geom_torsion_atom_site_label_1
_geom_torsion_atom_site_label_2
_geom_torsion_atom_site_label_3
_geom_torsion_atom_site_label_4
_geom_torsion
_geom_torsion_site_symmetry_1
_geom_torsion_site_symmetry_3
_geom_torsion_site_symmetry_4
O(1) K(1) S(1) N(2) -109.24(14) 1_454 1_454 1_454
O(1) K(1) S(1) N(3) 70.76(14) 1_454 1_454 1_454
S(1) K(1) O(1) S(1) 123.38(16) 1_454 2_547 2_547
O(1) K(1) S(1) O(1) 159.66(16) 2_547 1_454 1_454
O(1) K(1) S(1) N(2) 50.41(6) 2_547 1_454 1_454
O(1) K(1) S(1) N(3) -129.59(6) 2_547 1_454 1_454
S(1) K(1) O(1) S(1) -123.38(16) 1_454 3_567 2_557
O(1) K(1) S(1) O(1) 58.83(15) 3_567 1_454 1_454
O(1) K(1) S(1) N(2) -50.41(6) 3_567 1_454 1_454
O(1) K(1) S(1) N(3) 129.59(6) 3_567 1_454 1_454
O(1) K(1) S(1) O(1) -141.5(2) 4_454 1_454 1_454
O(1) K(1) S(1) N(2) 109.24(14) 4_454 1_454 1_454
O(1) K(1) S(1) N(3) -70.76(14) 4_454 1_454 1_454
N(1) K(1) S(1) O(1) -70.76(14) . 1_454 1_454
N(4) K(1) S(1) O(1) -70.76(14) . 1_454 1_454
O(1) K(1) O(1) S(1) 132.74(16) 1_454 2_547 2_547
O(1) K(1) O(1) S(1) -22.04(17) 2_547 1_454 1_454
O(1) K(1) O(1) S(1) -100.85(18) 1_454 3_567 2_557
O(1) K(1) O(1) S(1) -117.90(15) 3_567 1_454 1_454
O(1) K(1) O(1) S(1) 21.17(12) 4_454 1_454 1_454
O(1) K(1) N(1) C(1) -67.9(2) 1_454 . .
O(1) K(1) N(1) C(2) 112.1(2) 1_454 . .
N(1) K(1) O(1) S(1) 176.9(2) . 1_454 1_454
O(1) K(1) N(4) C(11) -25.62(7) 1_454 . .
O(1) K(1) N(4) C(12) 154.38(7) 1_454 . .
N(4) K(1) O(1) S(1) 120.00(12) . 1_454 1_454
O(1) K(1) O(1) S(1) 148.77(16) 2_547 3_567 2_557
O(1) K(1) O(1) S(1) -148.77(16) 3_567 2_547 2_547
O(1) K(1) O(1) S(1) 100.85(18) 4_454 2_547 2_547
O(1) K(1) N(1) C(1) 129.54(6) 2_547 . .
O(1) K(1) N(1) C(2) -50.46(6) 2_547 . .
N(1) K(1) O(1) S(1) -55.50(18) . 2_547 2_547
O(1) K(1) N(4) C(11) 110.60(10) 2_547 . .
O(1) K(1) N(4) C(12) -69.40(10) 2_547 . .
N(4) K(1) O(1) S(1) -2.3(2) . 2_547 2_547
O(1) K(1) O(1) S(1) -132.74(16) 4_454 3_567 2_557
O(1) K(1) N(1) C(1) -129.54(6) 3_567 . .
O(1) K(1) N(1) C(2) 50.46(6) 3_567 . .
N(1) K(1) O(1) S(1) 55.50(18) . 3_567 2_557
O(1) K(1) N(4) C(11) -110.60(10) 3_567 . .
O(1) K(1) N(4) C(12) 69.40(10) 3_567 . .
N(4) K(1) O(1) S(1) 2.3(2) . 3_567 2_557
O(1) K(1) N(1) C(1) 67.9(2) 4_454 . .
O(1) K(1) N(1) C(2) -112.1(2) 4_454 . .
O(1) K(1) N(4) C(11) 25.62(7) 4_454 . .
O(1) K(1) N(4) C(12) -154.38(7) 4_454 . .
K(1) S(1) O(1) K(1) -107.87(16) 1_656 . 2_557
O(1) S(1) O(1) K(1) 36.00(19) . 4_555 1_656
O(1) S(1) O(1) K(1) -36.00(19) 4_555 . 1_656
O(1) S(1) O(1) K(1) -143.87(16) 4_555 . 2_557
O(1) S(1) N(2) C(6) 118.19(13) . . .
N(2) S(1) O(1) K(1) 86.61(15) . . 1_656
N(2) S(1) O(1) K(1) -21.3(2) . . 2_557
O(1) S(1) N(3) C(7) -117.28(15) . . .
N(3) S(1) O(1) K(1) -161.18(17) . . 1_656
N(3) S(1) O(1) K(1) 90.9(2) . . 2_557
O(1) S(1) N(2) C(6) -118.19(13) 4_555 . .
N(2) S(1) O(1) K(1) -86.61(15) . 4_555 1_656
O(1) S(1) N(3) C(7) 117.28(15) 4_555 . .
N(3) S(1) O(1) K(1) 161.18(17) . 4_555 1_656
